data_1502896
loop_
_publ_author_name
'Oh, Chang Ho'
'Lee, Sung Min'
'Hong, Chang Seop'

_publ_section_title
;
 Pt-catalyzed hydrative cyclization of 2-enynylbenzaldehydes and its
 application to faveline synthesis.
;
_journal_issue 6
_journal_name_full 'Organic letters'
_journal_page_first 1308
_journal_page_last 1311
_journal_paper_doi 10.1021/ol100255z
_journal_volume 12
_journal_year 2010
_chemical_formula_sum 'C14 H14 O2'
_chemical_formula_weight 214.25
_chemical_name_systematic
;
 ?
;
_space_group_IT_number 14
_symmetry_cell_setting monoclinic
_symmetry_space_group_name_Hall '-P 2ybc'
_symmetry_space_group_name_H-M 'P 1 21/c 1'
_atom_sites_solution_hydrogens geom
_atom_sites_solution_primary direct
_atom_sites_solution_secondary difmap
_audit_creation_method SHELXL-97
_cell_angle_alpha 90.00
_cell_angle_beta 92.978(2)
_cell_angle_gamma 90.00
_cell_formula_units_Z 4
_cell_length_a 7.9979(4)
_cell_length_b 7.4197(4)
_cell_length_c 19.3497(9)
_cell_measurement_reflns_used 5576
_cell_measurement_temperature 293(2)
_cell_measurement_theta_max 28.22
_cell_measurement_theta_min 2.55
_cell_volume 1146.70(10)
_computing_cell_refinement 'Bruker SMART APEXll'
_computing_data_collection 'Bruker SMART APEXll'
_computing_data_reduction 'Bruker SAINT'
_computing_molecular_graphics WingX
_computing_publication_material WingX
_computing_structure_refinement 'SHELXL-97 (Sheldrick, 1997)'
_computing_structure_solution SHELXTL
_diffrn_ambient_temperature 293(2)
_diffrn_measured_fraction_theta_full 0.979
_diffrn_measured_fraction_theta_max 0.979
_diffrn_measurement_device_type 'CCD area detector'
_diffrn_measurement_method 'omega scan'
_diffrn_radiation_monochromator graphite
_diffrn_radiation_source 'fine-focus sealed tube'
_diffrn_radiation_type MoK\a
_diffrn_radiation_wavelength 0.71073
_diffrn_reflns_av_R_equivalents 0.0419
_diffrn_reflns_av_sigmaI/netI 0.0285
_diffrn_reflns_limit_h_max 10
_diffrn_reflns_limit_h_min -10
_diffrn_reflns_limit_k_max 9
_diffrn_reflns_limit_k_min -9
_diffrn_reflns_limit_l_max 25
_diffrn_reflns_limit_l_min -25
_diffrn_reflns_number 17353
_diffrn_reflns_theta_full 28.33
_diffrn_reflns_theta_max 28.33
_diffrn_reflns_theta_min 2.11
_exptl_absorpt_coefficient_mu 0.082
_exptl_absorpt_correction_T_max 0.9910
_exptl_absorpt_correction_T_min 0.9616
_exptl_absorpt_correction_type multi-scan
_exptl_absorpt_process_details SADABS
_exptl_crystal_colour white
_exptl_crystal_density_diffrn 1.241
_exptl_crystal_density_method 'not measured'
_exptl_crystal_description block
_exptl_crystal_F_000 456
_exptl_crystal_size_max 0.48
_exptl_crystal_size_mid 0.27
_exptl_crystal_size_min 0.11
_refine_diff_density_max 0.194
_refine_diff_density_min -0.248
_refine_diff_density_rms 0.036
_refine_ls_extinction_method none
_refine_ls_goodness_of_fit_ref 1.038
_refine_ls_hydrogen_treatment constr
_refine_ls_matrix_type full
_refine_ls_number_parameters 146
_refine_ls_number_reflns 2806
_refine_ls_number_restraints 0
_refine_ls_restrained_S_all 1.038
_refine_ls_R_factor_all 0.0661
_refine_ls_R_factor_gt 0.0469
_refine_ls_shift/su_max 0.000
_refine_ls_shift/su_mean 0.000
_refine_ls_structure_factor_coef Fsqd
_refine_ls_weighting_details 'calc w=1/[\s^2^(Fo^2^)+(0.0551P)^2^+0.3072P] where P=(Fo^2^+2Fc^2^)/3'
_refine_ls_weighting_scheme calc
_refine_ls_wR_factor_gt 0.1147
_refine_ls_wR_factor_ref 0.1264
_reflns_number_gt 2160
_reflns_number_total 2806
_reflns_threshold_expression >2sigma(I)
_cod_data_source_file ol100255z_si_002.cif
_cod_data_source_block p21c
_cod_depositor_comments
;
The following automatic conversions were performed:

'_exptl_absorpt_correction_type' value 'MULTI-SCAN' changed to
'multi-scan' according to
/home/saulius/struct/CIF-dictionaries/cif_core.dic dictionary named
'cif_core.dic' version 2.4.2 from 2011-04-26.

Automatic conversion script
Id: cif_fix_values 1715 2011-07-08 13:25:40Z adriana 
;
_cod_original_sg_symbol_H-M P2(1)/c
_cod_database_code 1502896

loop_
_symmetry_equiv_pos_as_xyz
'x, y, z'
'-x, y+1/2, -z+1/2'
'-x, -y, -z'
'x, -y-1/2, z-1/2'

loop_
_atom_site_label
_atom_site_type_symbol
_atom_site_fract_x
_atom_site_fract_y
_atom_site_fract_z
_atom_site_U_iso_or_equiv
_atom_site_adp_type
_atom_site_occupancy
_atom_site_symmetry_multiplicity
_atom_site_calc_flag
_atom_site_refinement_flags
O1 O 0.49846(15) 1.19170(14) 0.08648(6) 0.0536(3) Uani 1 1 d .
O2 O 0.66488(12) 0.76133(15) 0.04566(5) 0.0426(3) Uani 1 1 d .
H2 H 0.6206 0.7734 0.0068 0.064 Uiso 1 1 calc R
C1 C 0.49650(17) 1.04092(18) 0.11259(7) 0.0370(3) Uani 1 1 d .
C2 C 0.62195(17) 0.98506(19) 0.16693(7) 0.0376(3) Uani 1 1 d .
C3 C 0.7560(2) 1.0807(2) 0.18807(8) 0.0513(4) Uani 1 1 d .
H3 H 0.7832 1.1925 0.1701 0.062 Uiso 1 1 calc R
C4 C 0.8575(2) 0.9868(3) 0.24417(10) 0.0674(5) Uani 1 1 d .
H4A H 0.8833 1.0673 0.2828 0.081 Uiso 1 1 calc R
H4B H 0.9613 0.9412 0.2271 0.081 Uiso 1 1 calc R
C5 C 0.7449(2) 0.8330(3) 0.26540(8) 0.0587(5) Uani 1 1 d .
H5A H 0.6916 0.8626 0.3079 0.070 Uiso 1 1 calc R
H5B H 0.8095 0.7233 0.2727 0.070 Uiso 1 1 calc R
C6 C 0.61189(18) 0.8081(2) 0.20511(7) 0.0416(3) Uani 1 1 d .
H6 H 0.5010 0.7964 0.2239 0.050 Uiso 1 1 calc R
C7 C 0.64470(19) 0.6450(2) 0.15904(8) 0.0439(4) Uani 1 1 d .
H7A H 0.7646 0.6337 0.1548 0.053 Uiso 1 1 calc R
H7B H 0.6068 0.5374 0.1820 0.053 Uiso 1 1 calc R
C8 C 0.56055(17) 0.65248(19) 0.08658(8) 0.0383(3) Uani 1 1 d .
H8 H 0.5565 0.5303 0.0673 0.046 Uiso 1 1 calc R
C9 C 0.38377(17) 0.72850(19) 0.08453(7) 0.0353(3) Uani 1 1 d .
C10 C 0.24698(19) 0.6182(2) 0.06810(8) 0.0448(4) Uani 1 1 d .
H10 H 0.2637 0.4960 0.0602 0.054 Uiso 1 1 calc R
C11 C 0.08579(19) 0.6878(3) 0.06337(9) 0.0514(4) Uani 1 1 d .
H11 H -0.0047 0.6115 0.0538 0.062 Uiso 1 1 calc R
C12 C 0.05895(19) 0.8695(3) 0.07283(8) 0.0500(4) Uani 1 1 d .
H12 H -0.0492 0.9159 0.0696 0.060 Uiso 1 1 calc R
C13 C 0.19399(18) 0.9822(2) 0.08721(8) 0.0436(4) Uani 1 1 d .
H13 H 0.1765 1.1053 0.0923 0.052 Uiso 1 1 calc R
C14 C 0.35603(16) 0.91305(19) 0.09420(7) 0.0351(3) Uani 1 1 d .

loop_
_atom_site_aniso_label
_atom_site_aniso_U_11
_atom_site_aniso_U_22
_atom_site_aniso_U_33
_atom_site_aniso_U_23
_atom_site_aniso_U_13
_atom_site_aniso_U_12
O1 0.0624(7) 0.0350(6) 0.0617(7) 0.0067(5) -0.0120(6) -0.0056(5)
O2 0.0362(5) 0.0511(6) 0.0407(5) 0.0005(5) 0.0050(4) -0.0030(4)
C1 0.0400(7) 0.0320(7) 0.0389(7) -0.0023(5) 0.0021(6) 0.0009(6)
C2 0.0377(7) 0.0402(7) 0.0350(7) -0.0043(6) 0.0017(6) -0.0004(6)
C3 0.0491(9) 0.0565(10) 0.0479(8) -0.0068(7) -0.0026(7) -0.0103(7)
C4 0.0532(10) 0.0959(15) 0.0514(10) -0.0049(10) -0.0144(8) -0.0096(10)
C5 0.0588(10) 0.0779(12) 0.0383(8) 0.0026(8) -0.0082(7) 0.0073(9)
C6 0.0388(7) 0.0503(8) 0.0357(7) 0.0057(6) 0.0008(6) 0.0010(6)
C7 0.0418(8) 0.0406(8) 0.0489(8) 0.0094(6) -0.0002(6) 0.0035(6)
C8 0.0374(7) 0.0320(7) 0.0457(8) -0.0020(6) 0.0051(6) -0.0009(6)
C9 0.0349(7) 0.0370(7) 0.0340(6) 0.0000(5) 0.0032(5) -0.0041(6)
C10 0.0444(8) 0.0439(8) 0.0463(8) -0.0059(6) 0.0042(7) -0.0096(7)
C11 0.0368(8) 0.0683(11) 0.0488(9) -0.0078(8) 0.0000(7) -0.0152(8)
C12 0.0314(7) 0.0714(11) 0.0468(8) -0.0032(8) -0.0016(6) 0.0030(7)
C13 0.0399(8) 0.0477(8) 0.0426(8) -0.0013(6) -0.0013(6) 0.0069(7)
C14 0.0341(7) 0.0377(7) 0.0333(6) 0.0006(5) 0.0007(5) -0.0010(6)

loop_
_atom_type_symbol
_atom_type_description
_atom_type_scat_dispersion_real
_atom_type_scat_dispersion_imag
_atom_type_scat_source
C C 0.0033 0.0016 'International Tables Vol C Tables 4.2.6.8 and 6.1.1.4'
H H 0.0000 0.0000 'International Tables Vol C Tables 4.2.6.8 and 6.1.1.4'
O O 0.0106 0.0060 'International Tables Vol C Tables 4.2.6.8 and 6.1.1.4'

loop_
_geom_angle_atom_site_label_1
_geom_angle_atom_site_label_2
_geom_angle_atom_site_label_3
_geom_angle
O1 C1 C2 121.78(13)
O1 C1 C14 120.29(13)
C2 C1 C14 117.72(12)
C3 C2 C1 125.18(14)
C3 C2 C6 112.04(13)
C1 C2 C6 122.78(12)
C2 C3 C4 111.91(16)
C3 C4 C5 103.81(13)
C4 C5 C6 106.19(13)
C2 C6 C7 112.72(12)
C2 C6 C5 102.29(13)
C7 C6 C5 113.60(13)
C8 C7 C6 115.17(12)
O2 C8 C9 110.16(11)
O2 C8 C7 106.70(11)
C9 C8 C7 113.76(12)
C10 C9 C14 118.54(13)
C10 C9 C8 120.48(13)
C14 C9 C8 120.82(12)
C11 C10 C9 120.90(15)
C12 C11 C10 120.38(14)
C11 C12 C13 119.53(14)
C12 C13 C14 120.60(15)
C13 C14 C9 119.99(13)
C13 C14 C1 118.13(13)
C9 C14 C1 121.88(12)

loop_
_geom_bond_atom_site_label_1
_geom_bond_atom_site_label_2
_geom_bond_distance
O1 C1 1.2279(17)
O2 C8 1.4297(17)
C1 C2 1.4747(19)
C1 C14 1.4991(19)
C2 C3 1.332(2)
C2 C6 1.511(2)
C3 C4 1.494(3)
C4 C5 1.524(3)
C5 C6 1.549(2)
C6 C7 1.534(2)
C7 C8 1.524(2)
C8 C9 1.5208(19)
C9 C10 1.390(2)
C9 C14 1.401(2)
C10 C11 1.387(2)
C11 C12 1.379(3)
C12 C13 1.383(2)
C13 C14 1.3939(19)
